data_2241331
loop_
_publ_author_name
'Mague, Joel T.'
'Mohamed, Shaaban K.'
'Akkurt, Mehmet'
'Younes, Sabry H. H.'
'Albayati, Mustafa R.'

_publ_section_title
;
 Crystal structure of
 (5<i>Z</i>)-5-(2-hydroxybenzylidene)-1,3-thiazolidine-2,4-dione
;
_journal_coeditor_code IS5432
_journal_issue 12
_journal_name_full 'Acta Crystallographica Section E'
_journal_page_first o965
_journal_page_last o966
_journal_paper_doi 10.1107/S2056989015021908
_journal_volume 71
_journal_year 2015
_chemical_formula_iupac 'C10 H7 N O3 S'
_chemical_formula_moiety 'C10 H7 N O3 S'
_chemical_formula_sum 'C10 H7 N O3 S'
_chemical_formula_weight 221.23
_chemical_name_systematic
;
(5<i>Z</i>)-5-(2-Hydroxybenzylidene)-1,3-thiazolidine-2,4-dione
;
_space_group_crystal_system triclinic
_space_group_IT_number 2
_space_group_name_Hall '-P 1'
_space_group_name_H-M_alt 'P -1'
_symmetry_space_group_name_Hall '-P 1'
_symmetry_space_group_name_H-M 'P -1'
_atom_sites_solution_hydrogens mixed
_atom_sites_solution_primary direct
_atom_sites_solution_secondary difmap
_audit_creation_method SHELXL-2014/7
_cell_angle_alpha 90.226(2)
_cell_angle_beta 95.531(2)
_cell_angle_gamma 91.330(2)
_cell_formula_units_Z 8
_cell_length_a 7.2040(7)
_cell_length_b 13.6544(14)
_cell_length_c 18.9346(18)
_cell_measurement_reflns_used 6790
_cell_measurement_temperature 150.(2)
_cell_measurement_theta_max 28.4372
_cell_measurement_theta_min 2.6189
_cell_volume 1853.3(3)
_computing_cell_refinement
;
<i>SAINT</i> (Bruker, 2015)
;
_computing_data_collection
;
<i>APEX2</i> (Bruker, 2015)
;
_computing_data_reduction
;
<i>SAINT</i> (Bruker, 2015)
;
_computing_molecular_graphics
;
<i>DIAMOND</i> (Brandenburg & Putz, 2012)
;
_computing_publication_material
;
<i>SHELXL2014</i> (Sheldrick, 2015<i>b</i>)
;
_computing_structure_refinement
;
<i>SHELXL2014</i> (Sheldrick, 2015<i>b</i>)
;
_computing_structure_solution
;
<i>SHELXT</i> (Sheldrick, 2015<i>a</i>)
;
_diffrn_ambient_temperature 150(2)
_diffrn_detector_area_resol_mean 8.3333
_diffrn_measured_fraction_theta_full 0.993
_diffrn_measured_fraction_theta_max 0.967
_diffrn_measurement_device_type 'Bruker SMART APEX CCD'
_diffrn_measurement_method '\f and \w scans'
_diffrn_radiation_monochromator graphite
_diffrn_radiation_type MoK\a
_diffrn_radiation_wavelength 0.71073
_diffrn_reflns_av_R_equivalents 0.0742
_diffrn_reflns_limit_h_max 9
_diffrn_reflns_limit_h_min -9
_diffrn_reflns_limit_k_max 18
_diffrn_reflns_limit_k_min -18
_diffrn_reflns_limit_l_max 26
_diffrn_reflns_limit_l_min -26
_diffrn_reflns_number 64240
_diffrn_reflns_theta_full 28.500
_diffrn_reflns_theta_max 29.390
_diffrn_reflns_theta_min 1.837
_exptl_absorpt_coefficient_mu 0.332
_exptl_absorpt_correction_T_max 0.97
_exptl_absorpt_correction_T_min 0.93
_exptl_absorpt_correction_type multi-scan
_exptl_absorpt_process_details
;
(<i>TWINABS</i>; Sheldrick, 2009)
;
_exptl_crystal_colour yellow
_exptl_crystal_density_diffrn 1.586
_exptl_crystal_density_method 'not measured'
_exptl_crystal_description parallelepiped
_exptl_crystal_F_000 912
_exptl_crystal_size_max 0.220
_exptl_crystal_size_mid 0.110
_exptl_crystal_size_min 0.083
_refine_diff_density_max 0.534
_refine_diff_density_min -0.379
_refine_ls_extinction_method none
_refine_ls_goodness_of_fit_ref 0.926
_refine_ls_hydrogen_treatment constr
_refine_ls_matrix_type full
_refine_ls_number_parameters 541
_refine_ls_number_reflns 9869
_refine_ls_number_restraints 0
_refine_ls_restrained_S_all 0.926
_refine_ls_R_factor_all 0.0993
_refine_ls_R_factor_gt 0.0507
_refine_ls_shift/su_max 0.000
_refine_ls_shift/su_mean 0.000
_refine_ls_structure_factor_coef Fsqd
_refine_ls_weighting_details 'w=1/[\s^2^(Fo^2^)+(0.0665P)^2^] where P=(Fo^2^+2Fc^2^)/3'
_refine_ls_weighting_scheme calc
_refine_ls_wR_factor_gt 0.1160
_refine_ls_wR_factor_ref 0.1248
_reflns_number_gt 5466
_reflns_number_total 9869
_reflns_threshold_expression 'I > 2\s(I)'
_cod_data_source_file is5432sup1.cif
_cod_data_source_block I
_cod_database_code 2241331
_shelx_space_group_comment
;
The symmetry employed for this shelxl refinement is uniquely defined
by the following loop, which should always be used as a source of
symmetry information in preference to the above space-group names.
They are only intended as comments.
;
_shelx_estimated_absorpt_t_min 0.931
_shelx_estimated_absorpt_t_max 0.973

loop_
_space_group_symop_operation_xyz
'x, y, z'
'-x, -y, -z'

loop_
_atom_site_type_symbol
_atom_site_label
_atom_site_fract_x
_atom_site_fract_y
_atom_site_fract_z
_atom_site_U_iso_or_equiv
_atom_site_adp_type
_atom_site_calc_flag
_atom_site_occupancy
S S1 0.40644(8) 0.38610(4) 0.38644(3) 0.02299(14) Uani d 1
O O1 0.6291(2) 0.42858(11) 0.12068(9) 0.0370(5) Uani d 1
H H1O 0.6690 0.4266 0.0804 0.044 Uiso d 1
O O2 0.4643(2) 0.63917(11) 0.30031(8) 0.0254(4) Uani d 1
O O3 0.2764(2) 0.47843(12) 0.49334(8) 0.0294(4) Uani d 1
N N1 0.3645(2) 0.57249(13) 0.40148(9) 0.0219(4) Uani d 1
H H1N 0.3543 0.6318 0.4226 0.026 Uiso d 1
C C1 0.5409(3) 0.34462(16) 0.22111(12) 0.0208(5) Uani d 1
C C2 0.5130(3) 0.25416(16) 0.25447(12) 0.0254(5) Uani d 1
H H2 0.4697 0.2536 0.3003 0.031 Uiso calc 1
C C3 0.5467(3) 0.16666(17) 0.22248(13) 0.0294(6) Uani d 1
H H3 0.5272 0.1066 0.2462 0.035 Uiso calc 1
C C4 0.6098(3) 0.16625(17) 0.15511(12) 0.0279(5) Uani d 1
H H4 0.6335 0.1059 0.1329 0.033 Uiso calc 1
C C5 0.6375(3) 0.25316(17) 0.12096(12) 0.0271(5) Uani d 1
H H5 0.6813 0.2527 0.0752 0.032 Uiso calc 1
C C6 0.6020(3) 0.34172(16) 0.15285(12) 0.0241(5) Uani d 1
C C7 0.5131(3) 0.43940(16) 0.25299(11) 0.0217(5) Uani d 1
H H7 0.5366 0.4937 0.2237 0.026 Uiso calc 1
C C8 0.4605(3) 0.46345(15) 0.31612(11) 0.0184(5) Uani d 1
C C9 0.4339(3) 0.56730(16) 0.33623(11) 0.0195(5) Uani d 1
C C10 0.3375(3) 0.48608(17) 0.43577(12) 0.0225(5) Uani d 1
S S2 0.32807(8) 0.01122(4) 0.37273(3) 0.02336(14) Uani d 1
O O4 0.1704(2) -0.04010(11) 0.64706(8) 0.0285(4) Uani d 1
H H2O 0.1434 -0.0225 0.6873 0.034 Uiso d 1
O O5 0.3142(2) -0.24179(11) 0.46129(8) 0.0268(4) Uani d 1
O O6 0.4279(2) -0.07906(12) 0.25874(8) 0.0293(4) Uani d 1
N N2 0.3748(2) -0.17408(13) 0.35499(9) 0.0218(4) Uani d 1
H H2N 0.3958 -0.2309 0.3322 0.026 Uiso d 1
C C11 0.2175(3) 0.04760(16) 0.54267(11) 0.0192(5) Uani d 1
C C12 0.1743(3) 0.04827(16) 0.61370(12) 0.0202(5) Uani d 1
C C13 0.1370(3) 0.13555(16) 0.64762(12) 0.0242(5) Uani d 1
H H13 0.1067 0.1347 0.6953 0.029 Uiso calc 1
C C14 0.1441(3) 0.22250(17) 0.61207(13) 0.0267(5) Uani d 1
H H14 0.1205 0.2818 0.6356 0.032 Uiso calc 1
C C15 0.1853(3) 0.22489(17) 0.54197(13) 0.0292(6) Uani d 1
H H15 0.1884 0.2854 0.5174 0.035 Uiso calc 1
C C16 0.2219(3) 0.13864(16) 0.50825(12) 0.0243(5) Uani d 1
H H16 0.2509 0.1408 0.4604 0.029 Uiso calc 1
C C17 0.2538(3) -0.04522(16) 0.50986(11) 0.0190(5) Uani d 1
H H17 0.2452 -0.1002 0.5400 0.023 Uiso calc 1
C C18 0.2977(3) -0.06743(15) 0.44423(11) 0.0188(5) Uani d 1
C C19 0.3286(3) -0.16940(16) 0.42378(11) 0.0202(5) Uani d 1
C C20 0.3851(3) -0.08749(16) 0.31868(12) 0.0217(5) Uani d 1
S S3 0.90516(8) 0.88184(4) -0.11410(3) 0.02609(15) Uani d 1
O O7 0.6217(2) 0.92781(11) 0.14016(8) 0.0326(4) Uani d 1
H H3O 0.5773 0.9192 0.1791 0.039 Uiso d 1
O O8 0.7715(2) 1.13295(11) -0.04415(8) 0.0266(4) Uani d 1
O O9 1.0061(2) 0.97420(12) -0.22769(8) 0.0329(4) Uani d 1
N N3 0.8938(2) 1.06761(13) -0.14051(9) 0.0222(4) Uani d 1
H H3N 0.9001 1.1261 -0.1631 0.027 Uiso d 1
C C21 0.7074(3) 0.84107(16) 0.04052(11) 0.0199(5) Uani d 1
C C22 0.6480(3) 0.83940(16) 0.10950(12) 0.0239(5) Uani d 1
C C23 0.6200(3) 0.75171(17) 0.14383(12) 0.0262(5) Uani d 1
H H23 0.5818 0.7518 0.1905 0.031 Uiso calc 1
C C24 0.6476(3) 0.66414(17) 0.11018(13) 0.0292(6) Uani d 1
H H24 0.6277 0.6042 0.1339 0.035 Uiso calc 1
C C25 0.7037(3) 0.66242(17) 0.04226(13) 0.0302(6) Uani d 1
H H25 0.7211 0.6019 0.0191 0.036 Uiso calc 1
C C26 0.7342(3) 0.75025(17) 0.00866(12) 0.0268(5) Uani d 1
H H26 0.7748 0.7490 -0.0376 0.032 Uiso calc 1
C C27 0.7336(3) 0.93551(16) 0.00744(11) 0.0200(5) Uani d 1
H H27 0.6925 0.9899 0.0327 0.024 Uiso calc 1
C C28 0.8069(3) 0.95820(16) -0.05322(11) 0.0202(5) Uani d 1
C C29 0.8192(3) 1.06154(16) -0.07655(11) 0.0196(5) Uani d 1
C C30 0.9443(3) 0.98161(17) -0.17070(12) 0.0238(5) Uani d 1
S S4 0.87243(9) 0.50738(4) 0.87921(3) 0.02846(16) Uani d 1
O O10 1.1108(2) 0.46387(11) 0.61625(8) 0.0274(4) Uani d 1
H H4O 1.1551 0.4753 0.5776 0.033 Uiso d 1
O O11 0.9134(2) 0.25436(11) 0.79255(8) 0.0286(4) Uani d 1
O O12 0.7722(3) 0.41381(13) 0.99199(9) 0.0386(5) Uani d 1
N N4 0.8343(2) 0.32045(13) 0.89658(9) 0.0237(4) Uani d 1
H H4N 0.8161 0.2615 0.9174 0.028 Uiso d 1
C C31 1.0119(3) 0.54867(16) 0.71490(11) 0.0197(5) Uani d 1
C C32 1.0756(3) 0.55082(15) 0.64669(11) 0.0197(5) Uani d 1
C C33 1.0984(3) 0.63921(16) 0.61191(12) 0.0233(5) Uani d 1
H H33 1.1400 0.6396 0.5658 0.028 Uiso calc 1
C C34 1.0609(3) 0.72617(17) 0.64428(12) 0.0269(5) Uani d 1
H H34 1.0772 0.7864 0.6205 0.032 Uiso calc 1
C C35 0.9989(3) 0.72613(16) 0.71194(12) 0.0249(5) Uani d 1
H H35 0.9735 0.7862 0.7342 0.030 Uiso calc 1
C C36 0.9750(3) 0.63891(16) 0.74614(12) 0.0220(5) Uani d 1
H H36 0.9323 0.6395 0.7921 0.026 Uiso calc 1
C C37 0.9820(3) 0.45351(16) 0.74680(11) 0.0203(5) Uani d 1
H H37 1.0082 0.3991 0.7182 0.024 Uiso calc 1
C C38 0.9236(3) 0.42983(16) 0.80996(11) 0.0204(5) Uani d 1
C C39 0.8931(3) 0.32598(17) 0.82932(12) 0.0223(5) Uani d 1
C C40 0.8174(3) 0.40666(18) 0.93258(12) 0.0259(5) Uani d 1

loop_
_atom_site_aniso_label
_atom_site_aniso_U_11
_atom_site_aniso_U_22
_atom_site_aniso_U_33
_atom_site_aniso_U_12
_atom_site_aniso_U_13
_atom_site_aniso_U_23
S1 0.0304(3) 0.0206(3) 0.0193(3) 0.0001(2) 0.0096(2) 0.0009(2)
O1 0.0658(13) 0.0232(9) 0.0265(10) 0.0031(8) 0.0273(9) 0.0037(7)
O2 0.0356(10) 0.0195(8) 0.0230(9) 0.0006(7) 0.0114(7) 0.0011(7)
O3 0.0359(10) 0.0323(9) 0.0221(9) -0.0022(8) 0.0137(7) -0.0027(7)
N1 0.0288(11) 0.0153(10) 0.0228(11) 0.0019(8) 0.0095(8) -0.0044(8)
C1 0.0215(12) 0.0188(12) 0.0230(12) 0.0014(9) 0.0065(9) -0.0009(9)
C2 0.0302(13) 0.0224(12) 0.0251(13) 0.0008(10) 0.0094(10) 0.0022(10)
C3 0.0354(14) 0.0212(13) 0.0328(14) -0.0007(10) 0.0090(11) 0.0012(11)
C4 0.0333(14) 0.0229(13) 0.0280(14) 0.0030(10) 0.0059(10) -0.0052(10)
C5 0.0323(14) 0.0264(13) 0.0239(13) 0.0019(10) 0.0099(10) -0.0024(10)
C6 0.0272(13) 0.0214(12) 0.0251(13) -0.0001(10) 0.0097(10) -0.0003(10)
C7 0.0251(12) 0.0188(12) 0.0221(12) -0.0001(9) 0.0060(9) 0.0048(9)
C8 0.0172(11) 0.0182(11) 0.0204(12) 0.0005(9) 0.0040(9) 0.0016(9)
C9 0.0191(12) 0.0205(12) 0.0200(12) 0.0013(9) 0.0068(9) -0.0030(9)
C10 0.0210(12) 0.0275(13) 0.0197(12) 0.0017(10) 0.0052(9) -0.0020(10)
S2 0.0310(3) 0.0213(3) 0.0192(3) 0.0022(2) 0.0094(2) 0.0018(2)
O4 0.0447(10) 0.0212(9) 0.0225(9) 0.0020(7) 0.0180(7) -0.0001(7)
O5 0.0372(10) 0.0206(9) 0.0246(9) 0.0006(7) 0.0133(7) -0.0011(7)
O6 0.0388(10) 0.0313(10) 0.0198(9) 0.0010(8) 0.0126(7) -0.0017(7)
N2 0.0296(11) 0.0193(10) 0.0174(10) 0.0010(8) 0.0071(8) -0.0032(8)
C11 0.0186(11) 0.0213(12) 0.0186(11) 0.0004(9) 0.0056(9) -0.0012(9)
C12 0.0207(12) 0.0178(11) 0.0227(12) 0.0000(9) 0.0050(9) 0.0000(9)
C13 0.0250(13) 0.0269(13) 0.0219(12) 0.0009(10) 0.0088(9) -0.0064(10)
C14 0.0305(14) 0.0181(12) 0.0330(14) 0.0026(10) 0.0102(10) -0.0070(11)
C15 0.0348(14) 0.0221(13) 0.0321(14) 0.0038(11) 0.0102(11) 0.0020(11)
C16 0.0291(13) 0.0221(12) 0.0231(13) 0.0033(10) 0.0092(10) 0.0013(10)
C17 0.0198(11) 0.0191(11) 0.0188(11) -0.0003(9) 0.0051(9) 0.0012(9)
C18 0.0185(11) 0.0189(11) 0.0199(12) 0.0003(9) 0.0064(9) 0.0011(9)
C19 0.0184(11) 0.0213(12) 0.0217(12) -0.0002(9) 0.0055(9) -0.0004(10)
C20 0.0218(12) 0.0227(12) 0.0212(12) 0.0007(9) 0.0052(9) 0.0004(10)
S3 0.0365(4) 0.0219(3) 0.0220(3) 0.0032(3) 0.0137(3) -0.0002(2)
O7 0.0552(12) 0.0220(9) 0.0238(9) -0.0029(8) 0.0209(8) -0.0031(7)
O8 0.0334(9) 0.0227(9) 0.0255(9) 0.0038(7) 0.0118(7) 0.0005(7)
O9 0.0461(11) 0.0348(10) 0.0206(9) 0.0025(8) 0.0174(8) 0.0000(8)
N3 0.0301(11) 0.0182(10) 0.0197(10) 0.0015(8) 0.0088(8) 0.0029(8)
C21 0.0199(11) 0.0207(12) 0.0200(12) -0.0004(9) 0.0060(9) 0.0015(9)
C22 0.0271(13) 0.0201(12) 0.0252(13) -0.0013(10) 0.0076(10) -0.0019(10)
C23 0.0316(14) 0.0275(13) 0.0208(12) -0.0018(10) 0.0095(10) 0.0044(10)
C24 0.0314(14) 0.0213(13) 0.0360(15) -0.0019(10) 0.0093(11) 0.0085(11)
C25 0.0369(15) 0.0181(12) 0.0374(15) 0.0009(10) 0.0129(11) 0.0002(11)
C26 0.0317(14) 0.0252(13) 0.0249(13) 0.0012(10) 0.0100(10) 0.0001(10)
C27 0.0234(12) 0.0175(11) 0.0199(12) -0.0009(9) 0.0063(9) -0.0010(9)
C28 0.0193(12) 0.0237(12) 0.0181(12) 0.0017(9) 0.0045(9) -0.0001(9)
C29 0.0177(11) 0.0223(12) 0.0195(12) 0.0009(9) 0.0044(9) 0.0015(10)
C30 0.0275(13) 0.0257(13) 0.0192(12) -0.0007(10) 0.0069(9) 0.0016(10)
S4 0.0442(4) 0.0226(3) 0.0206(3) -0.0011(3) 0.0146(3) -0.0020(2)
O10 0.0387(10) 0.0227(9) 0.0236(9) 0.0050(7) 0.0162(7) 0.0006(7)
O11 0.0428(10) 0.0209(9) 0.0240(9) 0.0017(7) 0.0135(7) 0.0009(7)
O12 0.0602(13) 0.0379(11) 0.0212(9) -0.0016(9) 0.0220(8) -0.0018(8)
N4 0.0326(11) 0.0188(10) 0.0208(10) -0.0032(8) 0.0087(8) 0.0022(8)
C31 0.0193(11) 0.0188(11) 0.0215(12) 0.0001(9) 0.0040(9) 0.0011(9)
C32 0.0219(12) 0.0182(11) 0.0199(12) 0.0021(9) 0.0066(9) -0.0004(9)
C33 0.0233(12) 0.0267(13) 0.0209(12) -0.0009(10) 0.0080(9) 0.0017(10)
C34 0.0277(13) 0.0223(12) 0.0311(14) -0.0022(10) 0.0050(10) 0.0068(11)
C35 0.0286(13) 0.0171(12) 0.0295(13) -0.0005(10) 0.0059(10) -0.0038(10)
C36 0.0260(13) 0.0199(12) 0.0209(12) 0.0007(9) 0.0062(9) -0.0021(9)
C37 0.0238(12) 0.0179(11) 0.0201(12) 0.0023(9) 0.0059(9) -0.0014(9)
C38 0.0220(12) 0.0209(12) 0.0188(12) -0.0001(9) 0.0055(9) -0.0001(9)
C39 0.0235(12) 0.0229(12) 0.0211(12) -0.0007(9) 0.0048(9) 0.0022(10)
C40 0.0304(13) 0.0304(14) 0.0178(12) -0.0023(10) 0.0083(10) -0.0017(10)

loop_
_atom_type_symbol
_atom_type_description
_atom_type_scat_dispersion_real
_atom_type_scat_dispersion_imag
_atom_type_scat_source
C C 0.0033 0.0016 'International Tables Vol C Tables 4.2.6.8 and 6.1.1.4'
H H 0.0000 0.0000 'International Tables Vol C Tables 4.2.6.8 and 6.1.1.4'
N N 0.0061 0.0033 'International Tables Vol C Tables 4.2.6.8 and 6.1.1.4'
O O 0.0106 0.0060 'International Tables Vol C Tables 4.2.6.8 and 6.1.1.4'
S S 0.1246 0.1234 'International Tables Vol C Tables 4.2.6.8 and 6.1.1.4'

loop_
_geom_angle_atom_site_label_1
_geom_angle_atom_site_label_2
_geom_angle_atom_site_label_3
_geom_angle
C10 S1 C8 91.68(10)
C6 O1 H1O 116.9
C10 N1 C9 117.22(19)
C10 N1 H1N 122.4
C9 N1 H1N 119.8
C6 C1 C2 117.1(2)
C6 C1 C7 118.6(2)
C2 C1 C7 124.3(2)
C3 C2 C1 121.8(2)
C3 C2 H2 119.1
C1 C2 H2 119.1
C2 C3 C4 119.8(2)
C2 C3 H3 120.1
C4 C3 H3 120.1
C5 C4 C3 119.9(2)
C5 C4 H4 120.0
C3 C4 H4 120.0
C4 C5 C6 120.5(2)
C4 C5 H5 119.8
C6 C5 H5 119.8
O1 C6 C5 121.8(2)
O1 C6 C1 117.2(2)
C5 C6 C1 121.0(2)
C8 C7 C1 131.2(2)
C8 C7 H7 114.4
C1 C7 H7 114.4
C7 C8 C9 121.54(19)
C7 C8 S1 129.03(17)
C9 C8 S1 109.41(15)
O2 C9 N1 123.5(2)
O2 C9 C8 126.0(2)
N1 C9 C8 110.46(18)
O3 C10 N1 125.1(2)
O3 C10 S1 123.85(18)
N1 C10 S1 111.07(16)
C18 S2 C20 91.79(10)
C12 O4 H2O 100.4
C20 N2 C19 117.47(19)
C20 N2 H2N 118.7
C19 N2 H2N 123.8
C16 C11 C12 116.9(2)
C16 C11 C17 124.3(2)
C12 C11 C17 118.78(19)
O4 C12 C13 122.1(2)
O4 C12 C11 116.80(19)
C13 C12 C11 121.1(2)
C14 C13 C12 120.0(2)
C14 C13 H13 120.0
C12 C13 H13 120.0
C13 C14 C15 120.7(2)
C13 C14 H14 119.6
C15 C14 H14 119.6
C16 C15 C14 119.4(2)
C16 C15 H15 120.3
C14 C15 H15 120.3
C15 C16 C11 121.9(2)
C15 C16 H16 119.0
C11 C16 H16 119.0
C18 C17 C11 131.5(2)
C18 C17 H17 114.2
C11 C17 H17 114.2
C17 C18 C19 120.88(19)
C17 C18 S2 129.02(17)
C19 C18 S2 110.10(15)
O5 C19 N2 123.4(2)
O5 C19 C18 126.0(2)
N2 C19 C18 110.57(19)
O6 C20 N2 125.5(2)
O6 C20 S2 124.48(18)
N2 C20 S2 110.04(16)
C28 S3 C30 91.93(10)
C22 O7 H3O 109.6
C29 N3 C30 117.45(19)
C29 N3 H3N 120.3
C30 N3 H3N 122.1
C26 C21 C22 116.9(2)
C26 C21 C27 124.8(2)
C22 C21 C27 118.3(2)
O7 C22 C23 122.3(2)
O7 C22 C21 116.7(2)
C23 C22 C21 121.0(2)
C24 C23 C22 119.9(2)
C24 C23 H23 120.1
C22 C23 H23 120.1
C23 C24 C25 120.9(2)
C23 C24 H24 119.5
C25 C24 H24 119.5
C26 C25 C24 118.9(2)
C26 C25 H25 120.5
C24 C25 H25 120.5
C25 C26 C21 122.3(2)
C25 C26 H26 118.9
C21 C26 H26 118.9
C28 C27 C21 130.3(2)
C28 C27 H27 114.9
C21 C27 H27 114.9
C27 C28 C29 120.5(2)
C27 C28 S3 129.85(18)
C29 C28 S3 109.61(15)
O8 C29 N3 123.4(2)
O8 C29 C28 125.8(2)
N3 C29 C28 110.74(19)
O9 C30 N3 125.5(2)
O9 C30 S3 124.39(19)
N3 C30 S3 110.10(15)
C38 S4 C40 91.88(11)
C32 O10 H4O 108.3
C40 N4 C39 117.62(19)
C40 N4 H4N 121.3
C39 N4 H4N 121.0
C36 C31 C32 117.46(19)
C36 C31 C37 124.5(2)
C32 C31 C37 118.0(2)
O10 C32 C33 121.60(19)
O10 C32 C31 117.65(19)
C33 C32 C31 120.7(2)
C34 C33 C32 120.1(2)
C34 C33 H33 120.0
C32 C33 H33 120.0
C33 C34 C35 120.3(2)
C33 C34 H34 119.8
C35 C34 H34 119.8
C36 C35 C34 119.7(2)
C36 C35 H35 120.1
C34 C35 H35 120.1
C35 C36 C31 121.7(2)
C35 C36 H36 119.2
C31 C36 H36 119.2
C38 C37 C31 130.7(2)
C38 C37 H37 114.7
C31 C37 H37 114.7
C37 C38 C39 120.8(2)
C37 C38 S4 128.92(18)
C39 C38 S4 110.26(15)
O11 C39 N4 123.4(2)
O11 C39 C38 126.6(2)
N4 C39 C38 110.0(2)
O12 C40 N4 125.5(2)
O12 C40 S4 124.3(2)
N4 C40 S4 110.20(16)

loop_
_geom_bond_atom_site_label_1
_geom_bond_atom_site_label_2
_geom_bond_distance
S1 C10 1.759(2)
S1 C8 1.770(2)
O1 C6 1.354(3)
O1 H1O 0.8404
O2 C9 1.224(2)
O3 C10 1.218(2)
N1 C10 1.368(3)
N1 C9 1.379(3)
N1 H1N 0.9104
C1 C6 1.406(3)
C1 C2 1.409(3)
C1 C7 1.452(3)
C2 C3 1.375(3)
C2 H2 0.9500
C3 C4 1.395(3)
C3 H3 0.9500
C4 C5 1.373(3)
C4 H4 0.9500
C5 C6 1.389(3)
C5 H5 0.9500
C7 C8 1.331(3)
C7 H7 0.9500
C8 C9 1.488(3)
S2 C18 1.758(2)
S2 C20 1.769(2)
O4 C12 1.365(2)
O4 H2O 0.8403
O5 C19 1.228(2)
O6 C20 1.210(2)
N2 C20 1.374(3)
N2 C19 1.377(3)
N2 H2N 0.9093
C11 C16 1.407(3)
C11 C12 1.409(3)
C11 C17 1.450(3)
C12 C13 1.395(3)
C13 C14 1.369(3)
C13 H13 0.9500
C14 C15 1.388(3)
C14 H14 0.9500
C15 C16 1.380(3)
C15 H15 0.9500
C16 H16 0.9500
C17 C18 1.346(3)
C17 H17 0.9500
C18 C19 1.471(3)
S3 C28 1.760(2)
S3 C30 1.771(2)
O7 C22 1.362(3)
O7 H3O 0.8400
O8 C29 1.223(3)
O9 C30 1.211(2)
N3 C29 1.373(3)
N3 C30 1.376(3)
N3 H3N 0.9104
C21 C26 1.402(3)
C21 C22 1.413(3)
C21 C27 1.452(3)
C22 C23 1.385(3)
C23 C24 1.380(3)
C23 H23 0.9500
C24 C25 1.385(3)
C24 H24 0.9500
C25 C26 1.383(3)
C25 H25 0.9500
C26 H26 0.9500
C27 C28 1.344(3)
C27 H27 0.9500
C28 C29 1.483(3)
S4 C38 1.754(2)
S4 C40 1.770(2)
O10 C32 1.357(2)
O10 H4O 0.8399
O11 C39 1.218(3)
O12 C40 1.205(3)
N4 C40 1.372(3)
N4 C39 1.382(3)
N4 H4N 0.9104
C31 C36 1.407(3)
C31 C32 1.412(3)
C31 C37 1.455(3)
C32 C33 1.391(3)
C33 C34 1.378(3)
C33 H33 0.9500
C34 C35 1.397(3)
C34 H34 0.9500
C35 C36 1.373(3)
C35 H35 0.9500
C36 H36 0.9500
C37 C38 1.344(3)
C37 H37 0.9500
C38 C39 1.483(3)

loop_
_geom_hbond_atom_site_label_D
_geom_hbond_atom_site_label_H
_geom_hbond_atom_site_label_A
_geom_hbond_site_symmetry_A
_geom_hbond_distance_DH
_geom_hbond_distance_HA
_geom_hbond_distance_DA
_geom_hbond_angle_DHA
N1 H1N O5 1_565 0.91 1.91 2.819(2) 175
O1 H1O O12 1_554 0.84 1.91 2.744(2) 175
N2 H2N O2 1_545 0.91 1.96 2.859(2) 169
O4 H2O O9 1_446 0.84 1.97 2.759(2) 156
N3 H3N O11 1_564 0.91 1.95 2.859(2) 177
O7 H3O O6 1_565 0.84 1.94 2.757(2) 166
N4 H4N O8 1_546 0.91 1.93 2.843(2) 176
O10 H4O O3 1_655 0.84 1.89 2.722(2) 169

loop_
_geom_torsion_atom_site_label_1
_geom_torsion_atom_site_label_2
_geom_torsion_atom_site_label_3
_geom_torsion_atom_site_label_4
_geom_torsion
C6 C1 C2 C3 1.1(3)
C7 C1 C2 C3 -178.1(2)
C1 C2 C3 C4 -0.2(4)
C2 C3 C4 C5 -0.1(4)
C3 C4 C5 C6 -0.4(4)
C4 C5 C6 O1 179.6(2)
C4 C5 C6 C1 1.3(4)
C2 C1 C6 O1 -179.96(19)
C7 C1 C6 O1 -0.8(3)
C2 C1 C6 C5 -1.6(3)
C7 C1 C6 C5 177.6(2)
C6 C1 C7 C8 -178.6(2)
C2 C1 C7 C8 0.5(4)
C1 C7 C8 C9 -177.5(2)
C1 C7 C8 S1 0.8(4)
C10 S1 C8 C7 -174.7(2)
C10 S1 C8 C9 3.77(16)
C10 N1 C9 O2 -180.0(2)
C10 N1 C9 C8 1.5(3)
C7 C8 C9 O2 -3.5(3)
S1 C8 C9 O2 177.87(19)
C7 C8 C9 N1 175.0(2)
S1 C8 C9 N1 -3.7(2)
C9 N1 C10 O3 -179.6(2)
C9 N1 C10 S1 1.4(3)
C8 S1 C10 O3 177.9(2)
C8 S1 C10 N1 -3.04(17)
C16 C11 C12 O4 -179.87(18)
C17 C11 C12 O4 0.2(3)
C16 C11 C12 C13 0.3(3)
C17 C11 C12 C13 -179.60(19)
O4 C12 C13 C14 179.5(2)
C11 C12 C13 C14 -0.7(3)
C12 C13 C14 C15 1.0(4)
C13 C14 C15 C16 -0.9(4)
C14 C15 C16 C11 0.5(4)
C12 C11 C16 C15 -0.2(3)
C17 C11 C16 C15 179.7(2)
C16 C11 C17 C18 0.1(4)
C12 C11 C17 C18 -180.0(2)
C11 C17 C18 C19 179.9(2)
C11 C17 C18 S2 0.2(4)
C20 S2 C18 C17 178.4(2)
C20 S2 C18 C19 -1.28(16)
C20 N2 C19 O5 179.6(2)
C20 N2 C19 C18 0.3(3)
C17 C18 C19 O5 1.9(3)
S2 C18 C19 O5 -178.41(18)
C17 C18 C19 N2 -178.90(19)
S2 C18 C19 N2 0.8(2)
C19 N2 C20 O6 178.2(2)
C19 N2 C20 S2 -1.3(2)
C18 S2 C20 O6 -178.1(2)
C18 S2 C20 N2 1.45(16)
C26 C21 C22 O7 -179.87(19)
C27 C21 C22 O7 -0.7(3)
C26 C21 C22 C23 0.7(3)
C27 C21 C22 C23 179.8(2)
O7 C22 C23 C24 179.6(2)
C21 C22 C23 C24 -0.9(4)
C22 C23 C24 C25 0.2(4)
C23 C24 C25 C26 0.8(4)
C24 C25 C26 C21 -1.0(4)
C22 C21 C26 C25 0.3(3)
C27 C21 C26 C25 -178.8(2)
C26 C21 C27 C28 -8.9(4)
C22 C21 C27 C28 172.0(2)
C21 C27 C28 C29 180.0(2)
C21 C27 C28 S3 -2.1(4)
C30 S3 C28 C27 178.1(2)
C30 S3 C28 C29 -3.85(16)
C30 N3 C29 O8 179.0(2)
C30 N3 C29 C28 -0.6(3)
C27 C28 C29 O8 2.0(3)
S3 C28 C29 O8 -176.31(18)
C27 C28 C29 N3 -178.43(19)
S3 C28 C29 N3 3.3(2)
C29 N3 C30 O9 177.5(2)
C29 N3 C30 S3 -2.3(2)
C28 S3 C30 O9 -176.3(2)
C28 S3 C30 N3 3.57(17)
C36 C31 C32 O10 -179.76(19)
C37 C31 C32 O10 -2.1(3)
C36 C31 C32 C33 -0.7(3)
C37 C31 C32 C33 176.92(19)
O10 C32 C33 C34 179.8(2)
C31 C32 C33 C34 0.8(3)
C32 C33 C34 C35 -0.3(3)
C33 C34 C35 C36 -0.2(3)
C34 C35 C36 C31 0.2(3)
C32 C31 C36 C35 0.2(3)
C37 C31 C36 C35 -177.2(2)
C36 C31 C37 C38 -2.8(4)
C32 C31 C37 C38 179.8(2)
C31 C37 C38 C39 176.4(2)
C31 C37 C38 S4 -3.4(4)
C40 S4 C38 C37 -179.0(2)
C40 S4 C38 C39 1.07(17)
C40 N4 C39 O11 179.9(2)
C40 N4 C39 C38 -0.9(3)
C37 C38 C39 O11 -1.0(4)
S4 C38 C39 O11 178.9(2)
C37 C38 C39 N4 179.8(2)
S4 C38 C39 N4 -0.3(2)
C39 N4 C40 O12 -178.2(2)
C39 N4 C40 S4 1.7(3)
C38 S4 C40 O12 178.3(2)
C38 S4 C40 N4 -1.56(18)

_cod_database_fobs_code 2241331
